data_7111701
loop_
_publ_author_name
'Lee, Gon-Ann'
'Wang, Wen-Chieh'
'Shieh, Minghuey'
'Kuo, Ting-Shen'

_publ_section_title
;
 A novel synthesis of calix[4]thiophenes and calix[4]furans
;
_journal_issue 27
_journal_name_full 'Chemical Communications'
_journal_page_first 5009
_journal_page_last 5011
_journal_paper_doi 10.1039/c0cc00437e
_journal_volume 46
_journal_year 2010
_chemical_formula_moiety 'C48 H64 O4'
_chemical_formula_sum 'C48 H64 O4'
_chemical_formula_weight 704.99
_chemical_melting_point 306.5(5)
_chemical_name_common tetraspirocyclooctyl
_chemical_name_systematic
;
?
;
_space_group_IT_number 2
_symmetry_cell_setting triclinic
_symmetry_space_group_name_Hall '-P 1'
_symmetry_space_group_name_H-M 'P -1'
_atom_sites_solution_hydrogens geom
_atom_sites_solution_primary direct
_atom_sites_solution_secondary difmap
_audit_creation_method SHELXL-97
_cell_angle_alpha 114.622(2)
_cell_angle_beta 95.568(2)
_cell_angle_gamma 93.060(2)
_cell_formula_units_Z 2
_cell_length_a 12.3313(5)
_cell_length_b 13.3044(4)
_cell_length_c 13.9476(4)
_cell_measurement_reflns_used 0
_cell_measurement_temperature 296(2)
_cell_measurement_theta_max 0
_cell_measurement_theta_min 0
_cell_volume 2059.22(13)
_computing_molecular_graphics 'Ortep-3 for Windows (Farrugia, 1997)'
_computing_publication_material 'WinGX publication routines (Farrugia, 1999)'
_computing_structure_refinement 'SHELXL-97 (Sheldrick, 1997)'
_computing_structure_solution 'SHELXS-86 (Sheldrick, 1986)'
_diffrn_ambient_temperature 296(2)
_diffrn_measured_fraction_theta_full 0.976
_diffrn_measured_fraction_theta_max 0.976
_diffrn_radiation_monochromator graphite
_diffrn_radiation_source 'fine-focus sealed tube'
_diffrn_radiation_type MoK\a
_diffrn_radiation_wavelength 0.71073
_diffrn_reflns_av_R_equivalents 0.0288
_diffrn_reflns_av_sigmaI/netI 0.0520
_diffrn_reflns_limit_h_max 14
_diffrn_reflns_limit_h_min -6
_diffrn_reflns_limit_k_max 15
_diffrn_reflns_limit_k_min -15
_diffrn_reflns_limit_l_max 16
_diffrn_reflns_limit_l_min -16
_diffrn_reflns_number 14035
_diffrn_reflns_theta_full 25.03
_diffrn_reflns_theta_max 25.03
_diffrn_reflns_theta_min 1.62
_exptl_absorpt_coefficient_mu 0.070
_exptl_absorpt_correction_T_max 0.9903
_exptl_absorpt_correction_T_min 0.9759
_exptl_absorpt_correction_type multi-scan
_exptl_crystal_colour colorless
_exptl_crystal_density_diffrn 1.137
_exptl_crystal_density_method 'not measured'
_exptl_crystal_description prism
_exptl_crystal_F_000 768
_exptl_crystal_size_max 0.35
_exptl_crystal_size_mid 0.20
_exptl_crystal_size_min 0.14
_refine_diff_density_max 0.429
_refine_diff_density_min -0.494
_refine_diff_density_rms 0.044
_refine_ls_extinction_method none
_refine_ls_goodness_of_fit_ref 1.158
_refine_ls_hydrogen_treatment fixed
_refine_ls_matrix_type full
_refine_ls_number_parameters 457
_refine_ls_number_reflns 7100
_refine_ls_number_restraints 0
_refine_ls_restrained_S_all 1.158
_refine_ls_R_factor_all 0.1189
_refine_ls_R_factor_gt 0.0715
_refine_ls_shift/su_max 0.008
_refine_ls_shift/su_mean 0.001
_refine_ls_structure_factor_coef Fsqd
_refine_ls_weighting_details 'calc w=1/[\s^2^(Fo^2^)+(0.1078P)^2^+0.2437P] where P=(Fo^2^+2Fc^2^)/3'
_refine_ls_weighting_scheme calc
_refine_ls_wR_factor_gt 0.1943
_refine_ls_wR_factor_ref 0.2281
_reflns_number_gt 4275
_reflns_number_total 7100
_reflns_threshold_expression >2sigma(I)
_cod_data_source_file C0CC00437Esup1.cif
_cod_data_source_block a8603
_cod_depositor_comments
;
The following automatic conversions were performed:

'_chemical_melting_point' value '306-307' was changed to '306.5(5)' -
the average value was taken and precision was estimated.

Automatic conversion script
Id: cif_fix_values 1891 2012-01-12 08:04:46Z andrius 
;
_cod_original_cell_volume 2059.22(12)
_cod_database_code 7111701

loop_
_symmetry_equiv_pos_as_xyz
'x, y, z'
'-x, -y, -z'

loop_
_atom_site_label
_atom_site_type_symbol
_atom_site_fract_x
_atom_site_fract_y
_atom_site_fract_z
_atom_site_U_iso_or_equiv
_atom_site_adp_type
_atom_site_occupancy
_atom_site_symmetry_multiplicity
_atom_site_calc_flag
_atom_site_refinement_flags
C1 C 0.3589(2) 0.2553(2) 0.5985(2) 0.0455(7) Uani 1 1 d .
C2 C 0.3432(2) 0.1512(3) 0.5891(3) 0.0564(8) Uani 1 1 d .
H2 H 0.2762 0.1081 0.5720 0.068 Uiso 1 1 calc R
C3 C 0.4473(2) 0.1182(3) 0.6100(2) 0.0528(8) Uani 1 1 d .
H3 H 0.4611 0.0498 0.6090 0.063 Uiso 1 1 calc R
C4 C 0.5218(2) 0.2045(2) 0.6313(2) 0.0431(7) Uani 1 1 d .
C5 C 0.6442(2) 0.2279(2) 0.6598(2) 0.0455(7) Uani 1 1 d .
C6 C 0.6704(3) 0.3327(3) 0.7664(2) 0.0570(8) Uani 1 1 d .
H6A H 0.7485 0.3550 0.7780 0.068 Uiso 1 1 calc R
H6B H 0.6332 0.3922 0.7594 0.068 Uiso 1 1 calc R
C7 C 0.6392(3) 0.3219(4) 0.8645(3) 0.0816(12) Uani 1 1 d .
H7A H 0.6208 0.3938 0.9132 0.098 Uiso 1 1 calc R
H7B H 0.5731 0.2708 0.8430 0.098 Uiso 1 1 calc R
C8 C 0.7163(5) 0.2857(6) 0.9215(4) 0.1550(19) Uani 1 1 d .
H8A H 0.7359 0.3498 0.9893 0.186 Uiso 1 1 calc R
H8B H 0.6735 0.2322 0.9370 0.186 Uiso 1 1 calc R
C9 C 0.8112(4) 0.2414(7) 0.8988(4) 0.154(3) Uani 1 1 d .
H9A H 0.8165 0.1959 0.9380 0.185 Uiso 1 1 calc R
H9B H 0.8658 0.3045 0.9374 0.185 Uiso 1 1 calc R
C10 C 0.8576(5) 0.1789(6) 0.8056(5) 0.1550(19) Uani 1 1 d .
H10A H 0.8820 0.1158 0.8163 0.186 Uiso 1 1 calc R
H10B H 0.9240 0.2246 0.8108 0.186 Uiso 1 1 calc R
C11 C 0.8128(3) 0.1321(4) 0.6924(3) 0.0872(13) Uani 1 1 d .
H11A H 0.8356 0.0580 0.6585 0.105 Uiso 1 1 calc R
H11B H 0.8471 0.1766 0.6613 0.105 Uiso 1 1 calc R
C12 C 0.6896(2) 0.1234(3) 0.6628(3) 0.0565(8) Uani 1 1 d .
H12A H 0.6538 0.1053 0.7133 0.068 Uiso 1 1 calc R
H12B H 0.6695 0.0620 0.5933 0.068 Uiso 1 1 calc R
C13 C 0.6931(2) 0.2527(2) 0.5768(2) 0.0431(7) Uani 1 1 d .
C14 C 0.7597(2) 0.3367(3) 0.5791(2) 0.0520(8) Uani 1 1 d .
H14 H 0.7892 0.4000 0.6392 0.062 Uiso 1 1 calc R
C15 C 0.7771(2) 0.3111(3) 0.4724(2) 0.0513(8) Uani 1 1 d .
H15 H 0.8199 0.3546 0.4498 0.062 Uiso 1 1 calc R
C16 C 0.7205(2) 0.2128(2) 0.4107(2) 0.0437(7) Uani 1 1 d .
C17 C 0.7047(2) 0.1393(2) 0.2936(2) 0.0484(7) Uani 1 1 d .
C18 C 0.7501(3) 0.0283(3) 0.2739(3) 0.0607(9) Uani 1 1 d .
H18A H 0.7064 -0.0091 0.3059 0.073 Uiso 1 1 calc R
H18B H 0.7398 -0.0175 0.1978 0.073 Uiso 1 1 calc R
C19 C 0.8694(3) 0.0332(3) 0.3151(3) 0.0792(11) Uani 1 1 d .
H19A H 0.8835 -0.0407 0.3073 0.095 Uiso 1 1 calc R
H19B H 0.8801 0.0815 0.3907 0.095 Uiso 1 1 calc R
C20 C 0.9559(3) 0.0731(4) 0.2642(4) 0.0961(14) Uani 1 1 d .
H20A H 0.9616 0.1536 0.2952 0.115 Uiso 1 1 calc R
H20B H 1.0258 0.0520 0.2839 0.115 Uiso 1 1 calc R
C21 C 0.9386(3) 0.0319(4) 0.1463(4) 0.1067(17) Uani 1 1 d .
H21A H 0.8968 -0.0406 0.1172 0.128 Uiso 1 1 calc R
H21B H 1.0099 0.0208 0.1218 0.128 Uiso 1 1 calc R
C22 C 0.8823(4) 0.1006(5) 0.0976(3) 0.1062(16) Uani 1 1 d .
H22A H 0.9299 0.1688 0.1187 0.127 Uiso 1 1 calc R
H22B H 0.8790 0.0606 0.0210 0.127 Uiso 1 1 calc R
C23 C 0.7702(3) 0.1327(4) 0.1201(3) 0.0813(12) Uani 1 1 d .
H23A H 0.7203 0.0654 0.0948 0.098 Uiso 1 1 calc R
H23B H 0.7471 0.1736 0.0795 0.098 Uiso 1 1 calc R
C24 C 0.7596(3) 0.2026(3) 0.2362(3) 0.0602(9) Uani 1 1 d .
H24A H 0.7174 0.2635 0.2407 0.072 Uiso 1 1 calc R
H24B H 0.8322 0.2345 0.2741 0.072 Uiso 1 1 calc R
C25 C 0.5845(2) 0.1169(2) 0.2519(2) 0.0465(7) Uani 1 1 d .
C26 C 0.5138(3) 0.0267(3) 0.1946(3) 0.0621(9) Uani 1 1 d .
H26 H 0.5286 -0.0469 0.1718 0.075 Uiso 1 1 calc R
C27 C 0.4114(3) 0.0649(3) 0.1752(3) 0.0629(9) Uani 1 1 d .
H27 H 0.3471 0.0206 0.1373 0.076 Uiso 1 1 calc R
C28 C 0.4251(2) 0.1756(3) 0.2214(2) 0.0487(7) Uani 1 1 d .
C29 C 0.3570(2) 0.2681(3) 0.2310(2) 0.0510(8) Uani 1 1 d .
C30 C 0.4104(3) 0.3377(3) 0.1793(3) 0.0657(9) Uani 1 1 d .
H30A H 0.3702 0.4019 0.1926 0.079 Uiso 1 1 calc R
H30B H 0.4844 0.3650 0.2153 0.079 Uiso 1 1 calc R
C31 C 0.4162(3) 0.2799(4) 0.0607(3) 0.0866(12) Uani 1 1 d .
H31A H 0.4762 0.3188 0.0455 0.104 Uiso 1 1 calc R
H31B H 0.4356 0.2054 0.0449 0.104 Uiso 1 1 calc R
C32 C 0.3200(5) 0.2701(6) -0.0133(4) 0.159(2) Uani 1 1 d .
H32A H 0.3475 0.2951 -0.0634 0.191 Uiso 1 1 calc R
H32B H 0.3001 0.1907 -0.0529 0.191 Uiso 1 1 calc R
C33 C 0.2220(5) 0.3143(6) 0.0051(5) 0.139(2) Uani 1 1 d .
H33A H 0.1795 0.2841 -0.0649 0.166 Uiso 1 1 calc R
H33B H 0.2401 0.3925 0.0234 0.166 Uiso 1 1 calc R
C34 C 0.1433(6) 0.3144(6) 0.0739(4) 0.159(2) Uani 1 1 d .
H34A H 0.0857 0.2565 0.0293 0.191 Uiso 1 1 calc R
H34B H 0.1115 0.3841 0.0924 0.191 Uiso 1 1 calc R
C35 C 0.1611(3) 0.3013(4) 0.1728(3) 0.0846(12) Uani 1 1 d .
H35A H 0.0904 0.2807 0.1880 0.101 Uiso 1 1 calc R
H35B H 0.1885 0.3735 0.2293 0.101 Uiso 1 1 calc R
C36 C 0.2380(2) 0.2184(3) 0.1790(3) 0.0699(10) Uani 1 1 d .
H36A H 0.2404 0.1623 0.1075 0.084 Uiso 1 1 calc R
H36B H 0.2077 0.1815 0.2189 0.084 Uiso 1 1 calc R
C37 C 0.3556(2) 0.3434(3) 0.3454(3) 0.0503(8) Uani 1 1 d .
C38 C 0.3817(2) 0.4519(3) 0.4058(3) 0.0551(8) Uani 1 1 d .
H38 H 0.4087 0.5040 0.3835 0.066 Uiso 1 1 calc R
C39 C 0.3605(2) 0.4728(3) 0.5106(3) 0.0555(8) Uani 1 1 d .
H39 H 0.3707 0.5414 0.5694 0.067 Uiso 1 1 calc R
C40 C 0.3233(2) 0.3759(2) 0.5091(2) 0.0466(7) Uani 1 1 d .
C41 C 0.2873(2) 0.3392(2) 0.5900(2) 0.0501(8) Uani 1 1 d .
C42 C 0.1682(2) 0.2838(3) 0.5537(3) 0.0561(8) Uani 1 1 d .
H42A H 0.1678 0.2159 0.4895 0.067 Uiso 1 1 calc R
H42B H 0.1460 0.2625 0.6080 0.067 Uiso 1 1 calc R
C43 C 0.0823(2) 0.3509(3) 0.5315(3) 0.0697(10) Uani 1 1 d .
H43A H 0.0159 0.3012 0.4971 0.084 Uiso 1 1 calc R
H43B H 0.1070 0.3762 0.4806 0.084 Uiso 1 1 calc R
C44 C 0.0528(3) 0.4508(3) 0.6242(3) 0.0781(11) Uani 1 1 d .
H44A H 0.1084 0.5121 0.6408 0.094 Uiso 1 1 calc R
H44B H -0.0159 0.4717 0.6015 0.094 Uiso 1 1 calc R
C45 C 0.0413(3) 0.4378(4) 0.7243(3) 0.0879(13) Uani 1 1 d .
H45A H 0.0235 0.3594 0.7055 0.106 Uiso 1 1 calc R
H45B H -0.0205 0.4759 0.7545 0.106 Uiso 1 1 calc R
C46 C 0.1394(3) 0.4800(4) 0.8096(3) 0.0878(12) Uani 1 1 d .
H46A H 0.1174 0.4732 0.8718 0.105 Uiso 1 1 calc R
H46B H 0.1553 0.5588 0.8291 0.105 Uiso 1 1 calc R
C47 C 0.2468(3) 0.4269(3) 0.7872(3) 0.0756(10) Uani 1 1 d .
H47A H 0.2323 0.3480 0.7675 0.091 Uiso 1 1 calc R
H47B H 0.2978 0.4583 0.8524 0.091 Uiso 1 1 calc R
C48 C 0.3018(2) 0.4422(3) 0.6992(2) 0.0574(8) Uani 1 1 d .
H48A H 0.3796 0.4627 0.7235 0.069 Uiso 1 1 calc R
H48B H 0.2726 0.5038 0.6888 0.069 Uiso 1 1 calc R
O1 O 0.46936(13) 0.29027(15) 0.62454(15) 0.0472(5) Uani 1 1 d .
O2 O 0.66755(14) 0.17454(16) 0.47306(15) 0.0457(5) Uani 1 1 d .
O3 O 0.53171(14) 0.20977(16) 0.26984(15) 0.0492(5) Uani 1 1 d .
O4 O 0.31912(14) 0.29319(16) 0.40747(16) 0.0506(5) Uani 1 1 d .

loop_
_atom_site_aniso_label
_atom_site_aniso_U_11
_atom_site_aniso_U_22
_atom_site_aniso_U_33
_atom_site_aniso_U_23
_atom_site_aniso_U_13
_atom_site_aniso_U_12
C1 0.0409(14) 0.0459(18) 0.0474(18) 0.0180(15) 0.0051(12) 0.0017(13)
C2 0.0494(16) 0.048(2) 0.069(2) 0.0230(17) 0.0092(14) 0.0007(14)
C3 0.0595(17) 0.0430(18) 0.062(2) 0.0271(16) 0.0112(14) 0.0064(14)
C4 0.0501(15) 0.0405(17) 0.0434(17) 0.0206(14) 0.0102(12) 0.0122(13)
C5 0.0498(15) 0.0452(18) 0.0438(17) 0.0208(15) 0.0052(12) 0.0091(13)
C6 0.0641(18) 0.054(2) 0.0480(19) 0.0176(16) 0.0020(14) 0.0095(15)
C7 0.079(2) 0.101(3) 0.047(2) 0.017(2) 0.0050(17) -0.008(2)
C8 0.138(4) 0.178(4) 0.112(3) 0.026(3) -0.017(3) 0.065(3)
C9 0.099(3) 0.309(9) 0.107(4) 0.157(6) -0.041(3) -0.038(4)
C10 0.138(4) 0.178(4) 0.112(3) 0.026(3) -0.017(3) 0.065(3)
C11 0.073(2) 0.113(3) 0.119(4) 0.084(3) 0.027(2) 0.045(2)
C12 0.0667(19) 0.051(2) 0.057(2) 0.0277(17) 0.0044(15) 0.0172(15)
C13 0.0399(14) 0.0441(17) 0.0433(17) 0.0167(15) 0.0024(12) 0.0109(12)
C14 0.0455(15) 0.0497(19) 0.055(2) 0.0184(16) 0.0010(13) 0.0029(14)
C15 0.0415(14) 0.053(2) 0.065(2) 0.0292(17) 0.0096(13) 0.0045(13)
C16 0.0360(13) 0.0484(18) 0.0526(18) 0.0256(15) 0.0114(12) 0.0088(12)
C17 0.0513(16) 0.0497(19) 0.0505(19) 0.0247(16) 0.0161(13) 0.0110(14)
C18 0.0667(19) 0.062(2) 0.063(2) 0.0309(18) 0.0250(16) 0.0195(16)
C19 0.080(2) 0.074(3) 0.085(3) 0.030(2) 0.019(2) 0.038(2)
C20 0.062(2) 0.109(4) 0.107(4) 0.033(3) 0.015(2) 0.028(2)
C21 0.072(3) 0.123(4) 0.094(3) 0.008(3) 0.044(2) 0.018(3)
C22 0.101(3) 0.136(4) 0.072(3) 0.029(3) 0.037(2) 0.008(3)
C23 0.084(2) 0.108(3) 0.059(2) 0.042(2) 0.0202(19) -0.006(2)
C24 0.0590(18) 0.067(2) 0.067(2) 0.0388(19) 0.0191(16) 0.0066(16)
C25 0.0541(16) 0.0456(18) 0.0441(17) 0.0218(15) 0.0121(13) 0.0085(14)
C26 0.068(2) 0.0442(19) 0.069(2) 0.0204(18) 0.0081(16) 0.0030(16)
C27 0.0602(19) 0.053(2) 0.069(2) 0.0241(19) -0.0051(15) -0.0090(16)
C28 0.0448(15) 0.053(2) 0.0488(18) 0.0243(16) 0.0001(12) -0.0015(13)
C29 0.0452(15) 0.054(2) 0.056(2) 0.0280(17) -0.0023(13) -0.0026(13)
C30 0.0645(19) 0.076(2) 0.069(2) 0.045(2) -0.0007(16) -0.0039(17)
C31 0.095(3) 0.102(3) 0.093(3) 0.067(3) 0.031(2) 0.017(2)
C32 0.177(4) 0.210(5) 0.083(3) 0.047(3) 0.011(3) 0.110(4)
C33 0.131(5) 0.191(6) 0.140(5) 0.122(5) -0.016(4) 0.020(4)
C34 0.177(4) 0.210(5) 0.083(3) 0.047(3) 0.011(3) 0.110(4)
C35 0.0485(18) 0.103(3) 0.095(3) 0.041(3) -0.0155(17) 0.0015(19)
C36 0.0495(17) 0.081(3) 0.083(3) 0.045(2) -0.0137(16) -0.0106(16)
C37 0.0375(14) 0.052(2) 0.067(2) 0.0334(18) -0.0003(13) -0.0004(13)
C38 0.0469(16) 0.049(2) 0.076(2) 0.0356(18) 0.0004(15) -0.0007(14)
C39 0.0470(16) 0.0420(19) 0.073(2) 0.0205(17) 0.0024(14) 0.0057(13)
C40 0.0387(14) 0.0449(18) 0.055(2) 0.0206(16) 0.0029(12) 0.0069(12)
C41 0.0406(15) 0.0447(18) 0.061(2) 0.0182(16) 0.0062(13) 0.0053(13)
C42 0.0429(15) 0.059(2) 0.059(2) 0.0194(17) 0.0062(13) 0.0003(14)
C43 0.0435(16) 0.082(3) 0.080(3) 0.031(2) 0.0064(15) 0.0080(16)
C44 0.0545(19) 0.083(3) 0.091(3) 0.030(2) 0.0064(18) 0.0152(18)
C45 0.068(2) 0.097(3) 0.095(3) 0.030(3) 0.030(2) 0.022(2)
C46 0.089(3) 0.094(3) 0.072(3) 0.022(2) 0.034(2) 0.012(2)
C47 0.093(3) 0.071(3) 0.056(2) 0.021(2) 0.0047(19) 0.017(2)
C48 0.0501(16) 0.051(2) 0.060(2) 0.0139(17) 0.0033(14) 0.0053(14)
O1 0.0416(10) 0.0426(12) 0.0590(13) 0.0234(10) 0.0045(8) 0.0053(8)
O2 0.0482(10) 0.0455(12) 0.0441(12) 0.0194(10) 0.0077(8) 0.0033(9)
O3 0.0455(10) 0.0456(12) 0.0554(13) 0.0211(10) 0.0036(9) 0.0042(9)
O4 0.0489(11) 0.0447(12) 0.0598(14) 0.0244(11) 0.0060(9) 0.0016(9)

loop_
_atom_type_symbol
_atom_type_description
_atom_type_scat_dispersion_real
_atom_type_scat_dispersion_imag
_atom_type_scat_source
C C 0.0033 0.0016 'International Tables Vol C Tables 4.2.6.8 and 6.1.1.4'
H H 0.0000 0.0000 'International Tables Vol C Tables 4.2.6.8 and 6.1.1.4'
O O 0.0106 0.0060 'International Tables Vol C Tables 4.2.6.8 and 6.1.1.4'

loop_
_geom_angle_atom_site_label_1
_geom_angle_atom_site_label_2
_geom_angle_atom_site_label_3
_geom_angle
C2 C1 O1 108.8(2)
C2 C1 C41 135.9(3)
O1 C1 C41 115.4(2)
C1 C2 C3 107.7(3)
C1 C2 H2 126.2
C3 C2 H2 126.2
C4 C3 C2 107.0(3)
C4 C3 H3 126.5
C2 C3 H3 126.5
C3 C4 O1 109.0(2)
C3 C4 C5 135.8(3)
O1 C4 C5 115.1(2)
C13 C5 C4 109.7(2)
C13 C5 C12 109.0(2)
C4 C5 C12 108.3(2)
C13 C5 C6 107.6(2)
C4 C5 C6 108.6(2)
C12 C5 C6 113.7(2)
C7 C6 C5 116.5(3)
C7 C6 H6A 108.2
C5 C6 H6A 108.2
C7 C6 H6B 108.2
C5 C6 H6B 108.2
H6A C6 H6B 107.3
C8 C7 C6 118.3(4)
C8 C7 H7A 107.7
C6 C7 H7A 107.7
C8 C7 H7B 107.7
C6 C7 H7B 107.7
H7A C7 H7B 107.1
C9 C8 C7 132.2(5)
C9 C8 H8A 104.2
C7 C8 H8A 104.2
C9 C8 H8B 104.2
C7 C8 H8B 104.2
H8A C8 H8B 105.5
C8 C9 C10 136.4(4)
C8 C9 H9A 103.1
C10 C9 H9A 103.1
C8 C9 H9B 103.0
C10 C9 H9B 103.0
H9A C9 H9B 105.1
C9 C10 C11 131.6(5)
C9 C10 H10A 104.3
C11 C10 H10A 104.3
C9 C10 H10B 104.3
C11 C10 H10B 104.3
H10A C10 H10B 105.6
C10 C11 C12 118.7(4)
C10 C11 H11A 107.7
C12 C11 H11A 107.7
C10 C11 H11B 107.6
C12 C11 H11B 107.7
H11A C11 H11B 107.1
C11 C12 C5 115.9(3)
C11 C12 H12A 108.3
C5 C12 H12A 108.3
C11 C12 H12B 108.3
C5 C12 H12B 108.3
H12A C12 H12B 107.4
C14 C13 O2 109.0(3)
C14 C13 C5 134.4(3)
O2 C13 C5 116.7(2)
C13 C14 C15 107.3(3)
C13 C14 H14 126.4
C15 C14 H14 126.4
C16 C15 C14 107.3(3)
C16 C15 H15 126.4
C14 C15 H15 126.4
C15 C16 O2 109.2(3)
C15 C16 C17 134.4(3)
O2 C16 C17 116.4(2)
C16 C17 C25 109.8(2)
C16 C17 C18 109.4(2)
C25 C17 C18 108.6(3)
C16 C17 C24 108.4(3)
C25 C17 C24 107.0(2)
C18 C17 C24 113.5(2)
C19 C18 C17 117.0(3)
C19 C18 H18A 108.1
C17 C18 H18A 108.1
C19 C18 H18B 108.1
C17 C18 H18B 108.1
H18A C18 H18B 107.3
C18 C19 C20 118.0(3)
C18 C19 H19A 107.8
C20 C19 H19A 107.8
C18 C19 H19B 107.8
C20 C19 H19B 107.8
H19A C19 H19B 107.1
C21 C20 C19 117.4(4)
C21 C20 H20A 107.9
C19 C20 H20A 107.9
C21 C20 H20B 107.9
C19 C20 H20B 107.9
H20A C20 H20B 107.2
C20 C21 C22 119.4(4)
C20 C21 H21A 107.5
C22 C21 H21A 107.5
C20 C21 H21B 107.5
C22 C21 H21B 107.5
H21A C21 H21B 107.0
C23 C22 C21 120.8(4)
C23 C22 H22A 107.1
C21 C22 H22A 107.1
C23 C22 H22B 107.1
C21 C22 H22B 107.1
H22A C22 H22B 106.8
C22 C23 C24 115.3(3)
C22 C23 H23A 108.4
C24 C23 H23A 108.4
C22 C23 H23B 108.4
C24 C23 H23B 108.4
H23A C23 H23B 107.5
C23 C24 C17 115.2(3)
C23 C24 H24A 108.5
C17 C24 H24A 108.5
C23 C24 H24B 108.5
C17 C24 H24B 108.5
H24A C24 H24B 107.5
C26 C25 O3 108.9(3)
C26 C25 C17 136.1(3)
O3 C25 C17 114.9(2)
C25 C26 C27 107.1(3)
C25 C26 H26 126.4
C27 C26 H26 126.4
C28 C27 C26 107.4(3)
C28 C27 H27 126.3
C26 C27 H27 126.3
C27 C28 O3 108.7(3)
C27 C28 C29 136.8(3)
O3 C28 C29 114.5(2)
C28 C29 C37 110.0(2)
C28 C29 C30 108.6(3)
C37 C29 C30 107.3(3)
C28 C29 C36 109.1(3)
C37 C29 C36 108.9(2)
C30 C29 C36 112.9(2)
C31 C30 C29 117.1(3)
C31 C30 H30A 108.0
C29 C30 H30A 108.0
C31 C30 H30B 108.0
C29 C30 H30B 108.0
H30A C30 H30B 107.3
C32 C31 C30 119.0(4)
C32 C31 H31A 107.6
C30 C31 H31A 107.6
C32 C31 H31B 107.6
C30 C31 H31B 107.6
H31A C31 H31B 107.0
C33 C32 C31 130.4(5)
C33 C32 H32A 104.7
C31 C32 H32A 104.7
C33 C32 H32B 104.7
C31 C32 H32B 104.7
H32A C32 H32B 105.7
C32 C33 C34 133.6(5)
C32 C33 H33A 103.8
C34 C33 H33A 103.8
C32 C33 H33B 103.8
C34 C33 H33B 103.8
H33A C33 H33B 105.4
C33 C34 C35 127.9(5)
C33 C34 H34A 105.3
C35 C34 H34A 105.3
C33 C34 H34B 105.3
C35 C34 H34B 105.3
H34A C34 H34B 106.0
C34 C35 C36 118.4(4)
C34 C35 H35A 107.7
C36 C35 H35A 107.7
C34 C35 H35B 107.7
C36 C35 H35B 107.7
H35A C35 H35B 107.1
C35 C36 C29 115.4(3)
C35 C36 H36A 108.4
C29 C36 H36A 108.4
C35 C36 H36B 108.4
C29 C36 H36B 108.4
H36A C36 H36B 107.5
C38 C37 O4 109.3(3)
C38 C37 C29 135.0(3)
O4 C37 C29 115.7(3)
C37 C38 C39 107.2(3)
C37 C38 H38 126.4
C39 C38 H38 126.4
C40 C39 C38 107.5(3)
C40 C39 H39 126.3
C38 C39 H39 126.3
C39 C40 O4 109.2(3)
C39 C40 C41 135.1(3)
O4 C40 C41 115.7(2)
C1 C41 C40 109.4(2)
C1 C41 C42 108.3(2)
C40 C41 C42 109.4(2)
C1 C41 C48 108.5(2)
C40 C41 C48 108.0(2)
C42 C41 C48 113.2(2)
C43 C42 C41 117.5(3)
C43 C42 H42A 107.9
C41 C42 H42A 107.9
C43 C42 H42B 107.9
C41 C42 H42B 107.9
H42A C42 H42B 107.2
C42 C43 C44 118.2(3)
C42 C43 H43A 107.8
C44 C43 H43A 107.8
C42 C43 H43B 107.8
C44 C43 H43B 107.8
H43A C43 H43B 107.1
C45 C44 C43 116.8(4)
C45 C44 H44A 108.1
C43 C44 H44A 108.1
C45 C44 H44B 108.1
C43 C44 H44B 108.1
H44A C44 H44B 107.3
C44 C45 C46 116.8(3)
C44 C45 H45A 108.1
C46 C45 H45A 108.1
C44 C45 H45B 108.1
C46 C45 H45B 108.1
H45A C45 H45B 107.3
C45 C46 C47 119.6(3)
C45 C46 H46A 107.4
C47 C46 H46A 107.4
C45 C46 H46B 107.4
C47 C46 H46B 107.4
H46A C46 H46B 106.9
C46 C47 C48 114.9(3)
C46 C47 H47A 108.5
C48 C47 H47A 108.5
C46 C47 H47B 108.5
C48 C47 H47B 108.5
H47A C47 H47B 107.5
C47 C48 C41 115.5(3)
C47 C48 H48A 108.4
C41 C48 H48A 108.4
C47 C48 H48B 108.4
C41 C48 H48B 108.4
H48A C48 H48B 107.5
C4 O1 C1 107.5(2)
C13 O2 C16 107.3(2)
C25 O3 C28 107.9(2)
C40 O4 C37 106.8(2)

loop_
_geom_bond_atom_site_label_1
_geom_bond_atom_site_label_2
_geom_bond_distance
C1 C2 1.337(4)
C1 O1 1.378(3)
C1 C41 1.496(4)
C2 C3 1.421(4)
C2 H2 0.9300
C3 C4 1.342(4)
C3 H3 0.9300
C4 O1 1.373(3)
C4 C5 1.504(4)
C5 C13 1.498(4)
C5 C12 1.541(4)
C5 C6 1.546(4)
C6 C7 1.517(4)
C6 H6A 0.9700
C6 H6B 0.9700
C7 C8 1.411(6)
C7 H7A 0.9700
C7 H7B 0.9700
C8 C9 1.344(8)
C8 H8A 0.9700
C8 H8B 0.9700
C9 C10 1.416(8)
C9 H9A 0.9700
C9 H9B 0.9700
C10 C11 1.470(6)
C10 H10A 0.9700
C10 H10B 0.9700
C11 C12 1.521(4)
C11 H11A 0.9700
C11 H11B 0.9700
C12 H12A 0.9700
C12 H12B 0.9700
C13 C14 1.338(4)
C13 O2 1.377(3)
C14 C15 1.422(4)
C14 H14 0.9300
C15 C16 1.336(4)
C15 H15 0.9300
C16 O2 1.373(3)
C16 C17 1.499(4)
C17 C25 1.505(4)
C17 C18 1.533(4)
C17 C24 1.554(4)
C18 C19 1.515(4)
C18 H18A 0.9700
C18 H18B 0.9700
C19 C20 1.523(5)
C19 H19A 0.9700
C19 H19B 0.9700
C20 C21 1.490(6)
C20 H20A 0.9700
C20 H20B 0.9700
C21 C22 1.507(6)
C21 H21A 0.9700
C21 H21B 0.9700
C22 C23 1.492(6)
C22 H22A 0.9700
C22 H22B 0.9700
C23 C24 1.518(4)
C23 H23A 0.9700
C23 H23B 0.9700
C24 H24A 0.9700
C24 H24B 0.9700
C25 C26 1.338(4)
C25 O3 1.368(3)
C26 C27 1.429(5)
C26 H26 0.9300
C27 C28 1.332(4)
C27 H27 0.9300
C28 O3 1.379(3)
C28 C29 1.494(4)
C29 C37 1.492(4)
C29 C30 1.548(4)
C29 C36 1.551(4)
C30 C31 1.517(5)
C30 H30A 0.9700
C30 H30B 0.9700
C31 C32 1.457(6)
C31 H31A 0.9700
C31 H31B 0.9700
C32 C33 1.372(7)
C32 H32A 0.9700
C32 H32B 0.9700
C33 C34 1.429(8)
C33 H33A 0.9700
C33 H33B 0.9700
C34 C35 1.457(6)
C34 H34A 0.9700
C34 H34B 0.9700
C35 C36 1.516(5)
C35 H35A 0.9700
C35 H35B 0.9700
C36 H36A 0.9700
C36 H36B 0.9700
C37 C38 1.335(4)
C37 O4 1.386(3)
C38 C39 1.423(4)
C38 H38 0.9300
C39 C40 1.337(4)
C39 H39 0.9300
C40 O4 1.379(3)
C40 C41 1.496(4)
C41 C42 1.545(4)
C41 C48 1.553(4)
C42 C43 1.510(4)
C42 H42A 0.9700
C42 H42B 0.9700
C43 C44 1.511(5)
C43 H43A 0.9700
C43 H43B 0.9700
C44 C45 1.496(5)
C44 H44A 0.9700
C44 H44B 0.9700
C45 C46 1.512(5)
C45 H45A 0.9700
C45 H45B 0.9700
C46 C47 1.532(5)
C46 H46A 0.9700
C46 H46B 0.9700
C47 C48 1.538(5)
C47 H47A 0.9700
C47 H47B 0.9700
C48 H48A 0.9700
C48 H48B 0.9700
